data_2214477
loop_
_publ_author_name
'Liu, Y.-F.'
'Xia, H.-T.'
'Yang, S.-P.'
'Wang, D.-Q.'

_publ_section_title (6<i>E</i>,7<i>E</i>)-<i>N</i>,<i>N</i>'-Bis(2-hydroxy-3-methoxybenzylidene)benzene-1,4-diamine
_journal_coeditor_code AT2308
_journal_issue 8
_journal_name_full 'Acta Crystallographica Section E'
_journal_page_first o3560
_journal_page_last o3560
_journal_paper_doi 10.1107/S1600536807027754
_journal_volume 63
_journal_year 2007
_chemical_formula_iupac 'C22 H20 N2'
_chemical_formula_moiety 'C22 H20 N2'
_chemical_formula_sum 'C22 H20 N2'
_chemical_formula_weight 312.40
_chemical_name_systematic
;
(6E,7E)-N,N'-Bis(2-hydroxy-3-methoxybenzylidene)benzene-1,4-diamine
;
_space_group_IT_number 14
_symmetry_cell_setting monoclinic
_symmetry_space_group_name_Hall '-P 2ybc'
_symmetry_space_group_name_H-M 'P 1 21/c 1'
_atom_sites_solution_hydrogens geom
_atom_sites_solution_primary direct
_atom_sites_solution_secondary difmap
_audit_creation_method SHELXL-97
_cell_angle_alpha 90.00
_cell_angle_beta 90.720(2)
_cell_angle_gamma 90.00
_cell_formula_units_Z 2
_cell_length_a 5.9718(11)
_cell_length_b 6.8701(15)
_cell_length_c 21.713(2)
_cell_measurement_reflns_used 770
_cell_measurement_temperature 298(2)
_cell_measurement_theta_max 22.954
_cell_measurement_theta_min 3.11
_cell_volume 890.7(3)
_computing_cell_refinement SMART
_computing_data_collection 'SMART (Siemens, 1996)'
_computing_data_reduction 'SAINT (Siemens, 1996)'
_computing_molecular_graphics 'SHELXTL (Sheldrick, 1997b)'
_computing_publication_material SHELXTL
_computing_structure_refinement 'SHELXL97 (Sheldrick, 1997a)'
_computing_structure_solution 'SHELXS97 (Sheldrick, 1997a)'
_diffrn_ambient_temperature 298(2)
_diffrn_measured_fraction_theta_full 0.994
_diffrn_measured_fraction_theta_max 0.994
_diffrn_measurement_device_type 'Siemens SMART 1000 CCD area-detector'
_diffrn_measurement_method '\f and \w'
_diffrn_radiation_monochromator graphite
_diffrn_radiation_source 'fine-focus sealed tube'
_diffrn_radiation_type MoK\a
_diffrn_radiation_wavelength 0.71073
_diffrn_reflns_av_R_equivalents 0.0457
_diffrn_reflns_av_sigmaI/netI 0.0576
_diffrn_reflns_limit_h_max 6
_diffrn_reflns_limit_h_min -7
_diffrn_reflns_limit_k_max 8
_diffrn_reflns_limit_k_min -7
_diffrn_reflns_limit_l_max 19
_diffrn_reflns_limit_l_min -25
_diffrn_reflns_number 3502
_diffrn_reflns_theta_full 25.01
_diffrn_reflns_theta_max 25.01
_diffrn_reflns_theta_min 1.88
_diffrn_standards_decay_% 0
_diffrn_standards_interval_count 0
_diffrn_standards_interval_time 0
_diffrn_standards_number 0
_exptl_absorpt_coefficient_mu 0.068
_exptl_absorpt_correction_T_max 0.9871
_exptl_absorpt_correction_T_min 0.9699
_exptl_absorpt_correction_type multi-scan
_exptl_absorpt_process_details '(SADABS; Sheldrick, 1996)'
_exptl_crystal_colour colourless
_exptl_crystal_density_diffrn 1.165
_exptl_crystal_density_method 'not measured'
_exptl_crystal_description block
_exptl_crystal_F_000 332
_exptl_crystal_size_max 0.45
_exptl_crystal_size_mid 0.42
_exptl_crystal_size_min 0.19
_refine_diff_density_max 0.208
_refine_diff_density_min -0.152
_refine_ls_extinction_coef 0.035(5)
_refine_ls_extinction_expression Fc^*^=kFc[1+0.001xFc^2^\l^3^/sin(2\q)]^-1/4^
_refine_ls_extinction_method SHELXL97
_refine_ls_goodness_of_fit_ref 1.020
_refine_ls_hydrogen_treatment constr
_refine_ls_matrix_type full
_refine_ls_number_parameters 110
_refine_ls_number_reflns 1560
_refine_ls_number_restraints 0
_refine_ls_restrained_S_all 1.020
_refine_ls_R_factor_all 0.0972
_refine_ls_R_factor_gt 0.0509
_refine_ls_shift/su_max 0.000
_refine_ls_shift/su_mean 0.000
_refine_ls_structure_factor_coef Fsqd
_refine_ls_weighting_details 'calc w=1/[\s^2^(Fo^2^)+(0.0578P)^2^+0.0928P] where P=(Fo^2^+2Fc^2^)/3'
_refine_ls_weighting_scheme calc
_refine_ls_wR_factor_gt 0.1167
_refine_ls_wR_factor_ref 0.1441
_reflns_number_gt 879
_reflns_number_total 1560
_reflns_threshold_expression I>2\s(I)
_cod_data_source_file at2308.cif
_cod_data_source_block I
_cod_original_cell_volume 890.8(3)
_cod_original_sg_symbol_H-M 'P 21/c'
_cod_database_code 2214477
_cod_database_fobs_code 2214477

loop_
_symmetry_equiv_pos_as_xyz
'x, y, z'
'-x, y+1/2, -z+1/2'
'-x, -y, -z'
'x, -y-1/2, z-1/2'

loop_
_atom_site_type_symbol
_atom_site_label
_atom_site_fract_x
_atom_site_fract_y
_atom_site_fract_z
_atom_site_U_iso_or_equiv
_atom_site_adp_type
_atom_site_calc_flag
_atom_site_refinement_flags
_atom_site_occupancy
N N1 0.1054(3) 0.1888(3) 0.42130(8) 0.0520(6) Uani d . 1
C C1 0.5090(4) 0.2304(5) 0.43650(14) 0.0942(11) Uani d . 1
H H1A 0.4661 0.3410 0.4606 0.141 Uiso calc R 1
H H1B 0.6053 0.2719 0.4039 0.141 Uiso calc R 1
H H1C 0.5871 0.1386 0.4623 0.141 Uiso calc R 1
C C2 0.3038(4) 0.1361(3) 0.40941(10) 0.0466(6) Uani d . 1
C C3 0.3318(4) -0.0279(3) 0.36540(10) 0.0467(6) Uani d . 1
C C4 0.1630(4) -0.0695(4) 0.32348(11) 0.0582(7) Uani d . 1
H H4 0.0326 0.0045 0.3234 0.070 Uiso calc R 1
C C5 0.1853(5) -0.2190(5) 0.28178(12) 0.0774(9) Uani d . 1
H H5 0.0716 -0.2433 0.2531 0.093 Uiso calc R 1
C C6 0.3754(6) -0.3328(5) 0.28231(14) 0.0844(10) Uani d . 1
H H6 0.3896 -0.4346 0.2544 0.101 Uiso calc R 1
C C7 0.5421(6) -0.2951(5) 0.32399(15) 0.0838(10) Uani d . 1
H H7 0.6700 -0.3723 0.3249 0.101 Uiso calc R 1
C C8 0.5219(4) -0.1423(4) 0.36498(12) 0.0671(8) Uani d . 1
H H8 0.6380 -0.1161 0.3927 0.080 Uiso calc R 1
C C9 0.0613(3) 0.3471(3) 0.46147(10) 0.0448(6) Uani d . 1
C C10 0.0549(4) 0.5353(4) 0.43993(11) 0.0532(7) Uani d . 1
H H10 0.0903 0.5604 0.3991 0.064 Uiso calc R 1
C C11 0.0035(4) 0.3121(4) 0.52201(10) 0.0523(7) Uani d . 1
H H11 0.0039 0.1855 0.5371 0.063 Uiso calc R 1

loop_
_atom_site_aniso_label
_atom_site_aniso_U_11
_atom_site_aniso_U_22
_atom_site_aniso_U_33
_atom_site_aniso_U_12
_atom_site_aniso_U_13
_atom_site_aniso_U_23
N1 0.0428(12) 0.0496(14) 0.0636(13) -0.0032(10) 0.0030(10) -0.0110(10)
C1 0.0482(17) 0.105(3) 0.129(3) -0.0022(18) -0.0095(17) -0.047(2)
C2 0.0404(14) 0.0492(16) 0.0502(13) -0.0039(12) 0.0011(10) -0.0013(11)
C3 0.0453(15) 0.0469(16) 0.0481(13) 0.0004(12) 0.0090(11) 0.0030(11)
C4 0.0625(17) 0.0571(18) 0.0550(15) -0.0008(14) 0.0014(12) -0.0043(13)
C5 0.092(2) 0.076(2) 0.0647(18) -0.0074(19) 0.0038(15) -0.0183(16)
C6 0.105(3) 0.074(2) 0.075(2) -0.001(2) 0.0305(19) -0.0197(17)
C7 0.084(2) 0.075(2) 0.093(2) 0.0217(19) 0.0296(19) -0.0062(19)
C8 0.0564(17) 0.073(2) 0.0722(18) 0.0092(16) 0.0067(13) -0.0050(15)
C9 0.0363(13) 0.0415(15) 0.0566(14) -0.0056(11) -0.0001(10) -0.0094(12)
C10 0.0581(16) 0.0508(17) 0.0510(14) -0.0081(13) 0.0068(12) -0.0020(13)
C11 0.0541(15) 0.0444(15) 0.0586(16) -0.0040(13) 0.0012(11) 0.0009(12)

loop_
_atom_type_symbol
_atom_type_description
_atom_type_scat_dispersion_real
_atom_type_scat_dispersion_imag
_atom_type_scat_source
C C 0.0033 0.0016 'International Tables Vol C Tables 4.2.6.8 and 6.1.1.4'
H H 0.0000 0.0000 'International Tables Vol C Tables 4.2.6.8 and 6.1.1.4'
N N 0.0061 0.0033 'International Tables Vol C Tables 4.2.6.8 and 6.1.1.4'

loop_
_geom_angle_atom_site_label_1
_geom_angle_atom_site_label_2
_geom_angle_atom_site_label_3
_geom_angle_site_symmetry_1
_geom_angle_site_symmetry_3
_geom_angle
C2 N1 C9 . . 121.6(2)
C2 C1 H1A . . 109.5
C2 C1 H1B . . 109.5
H1A C1 H1B . . 109.5
C2 C1 H1C . . 109.5
H1A C1 H1C . . 109.5
H1B C1 H1C . . 109.5
N1 C2 C3 . . 117.3(2)
N1 C2 C1 . . 123.9(2)
C3 C2 C1 . . 118.7(2)
C4 C3 C8 . . 118.2(2)
C4 C3 C2 . . 119.6(2)
C8 C3 C2 . . 122.3(2)
C5 C4 C3 . . 120.8(3)
C5 C4 H4 . . 119.6
C3 C4 H4 . . 119.6
C4 C5 C6 . . 120.3(3)
C4 C5 H5 . . 119.9
C6 C5 H5 . . 119.9
C7 C6 C5 . . 119.5(3)
C7 C6 H6 . . 120.2
C5 C6 H6 . . 120.2
C6 C7 C8 . . 120.2(3)
C6 C7 H7 . . 119.9
C8 C7 H7 . . 119.9
C3 C8 C7 . . 121.0(3)
C3 C8 H8 . . 119.5
C7 C8 H8 . . 119.5
C10 C9 C11 . . 118.7(2)
C10 C9 N1 . . 121.0(2)
C11 C9 N1 . . 120.0(2)
C9 C10 C11 . 3_566 121.0(2)
C9 C10 H10 . . 119.5
C11 C10 H10 3_566 . 119.5
C10 C11 C9 3_566 . 120.3(2)
C10 C11 H11 3_566 . 119.9
C9 C11 H11 . . 119.9

loop_
_geom_bond_atom_site_label_1
_geom_bond_atom_site_label_2
_geom_bond_site_symmetry_2
_geom_bond_distance
N1 C2 . 1.268(3)
N1 C9 . 1.421(3)
C1 C2 . 1.500(3)
C1 H1A . 0.9600
C1 H1B . 0.9600
C1 H1C . 0.9600
C2 C3 . 1.489(3)
C3 C4 . 1.379(3)
C3 C8 . 1.381(3)
C4 C5 . 1.377(3)
C4 H4 . 0.9300
C5 C6 . 1.378(4)
C5 H5 . 0.9300
C6 C7 . 1.362(4)
C6 H6 . 0.9300
C7 C8 . 1.382(4)
C7 H7 . 0.9300
C8 H8 . 0.9300
C9 C10 . 1.376(3)
C9 C11 . 1.384(3)
C10 C11 3_566 1.382(3)
C10 H10 . 0.9300
C11 C10 3_566 1.382(3)
C11 H11 . 0.9300

loop_
_geom_hbond_atom_site_label_D
_geom_hbond_atom_site_label_H
_geom_hbond_atom_site_label_A
_geom_hbond_site_symmetry_A
_geom_hbond_distance_DH
_geom_hbond_distance_HA
_geom_hbond_distance_DA
_geom_hbond_angle_DHA
C4 H4 N1 . 0.93 2.51 2.792(3) 97.9
C11 H11 N1 3_556 0.93 2.80 3.715(3) 166.4

loop_
_geom_torsion_atom_site_label_1
_geom_torsion_atom_site_label_2
_geom_torsion_atom_site_label_3
_geom_torsion_atom_site_label_4
_geom_torsion_site_symmetry_4
_geom_torsion
C9 N1 C2 C3 . -178.4(2)
C9 N1 C2 C1 . 1.0(4)
N1 C2 C3 C4 . 23.3(3)
C1 C2 C3 C4 . -156.2(2)
N1 C2 C3 C8 . -156.4(2)
C1 C2 C3 C8 . 24.1(3)
C8 C3 C4 C5 . -1.0(4)
C2 C3 C4 C5 . 179.3(2)
C3 C4 C5 C6 . 1.5(4)
C4 C5 C6 C7 . -0.7(4)
C5 C6 C7 C8 . -0.7(5)
C4 C3 C8 C7 . -0.4(4)
C2 C3 C8 C7 . 179.3(2)
C6 C7 C8 C3 . 1.3(4)
C2 N1 C9 C10 . 86.1(3)
C2 N1 C9 C11 . -99.9(3)
C11 C9 C10 C11 3_566 1.3(4)
N1 C9 C10 C11 3_566 175.4(2)
C10 C9 C11 C10 3_566 -1.3(4)
N1 C9 C11 C10 3_566 -175.4(2)
